data_2202848
loop_
_publ_author_name
'Richards-Johnson, Roxan U.'
'Kahwa, Ishenkumba A.'
'Lough, Alan J.'

_publ_section_title
;Aqua(<i>N,N</i>',<i>N</i>'',<i>N</i>'''-tetrakis(2-hydroxyethyl)-1,4,7,10-tetrazacyclododecane)praseodymium(III)
 hexanitratopraseodymate(III) dihydrate
;
_journal_issue 9
_journal_name_full 'Acta Crystallographica Section E'
_journal_page_first m742
_journal_page_last m744
_journal_paper_doi 10.1107/S1600536803017458
_journal_volume 59
_journal_year 2003
_chemical_formula_iupac '[Pr (C16 H36 N4 O4) (H2 O)] [Pr (N O3)6], 2H2 O'
_chemical_formula_moiety 'C16 H38 N4 O5 Pr 3+, N6 O18 Pr 3-, 2H2 O'
_chemical_formula_sum 'C16 H42 N10 O25 Pr2'
_chemical_formula_weight 1056.42
_chemical_name_systematic
;
Aqua(N,N',N'',N'''-tetrakis(2-hydroxyethyl)-1,4,7,10-
tetrazacyclododecane)praseodymium(III) hexanitratopraseodymate(III)
dihydrate
;
_space_group_IT_number 14
_symmetry_cell_setting monoclinic
_symmetry_space_group_name_Hall '-P 2yn'
_symmetry_space_group_name_H-M 'P 1 21/n 1'
_atom_sites_solution_hydrogens geom
_atom_sites_solution_primary direct
_atom_sites_solution_secondary difmap
_cell_angle_alpha 90.00
_cell_angle_beta 99.7490(10)
_cell_angle_gamma 90.00
_cell_formula_units_Z 4
_cell_length_a 15.5786(3)
_cell_length_b 14.4453(3)
_cell_length_c 15.5995(3)
_cell_measurement_reflns_used 7809
_cell_measurement_temperature 150.0(10)
_cell_measurement_theta_max 27.5
_cell_measurement_theta_min 2.6
_cell_volume 3459.78(12)
_computing_cell_refinement 'DENZO-SMN (Otwinowski & Minor, 1997)'
_computing_data_collection 'COLLECT (Nonius, 1997-2002)'
_computing_data_reduction DENZO-SMN
_computing_molecular_graphics SHELXTL
_computing_publication_material SHELXTL
_computing_structure_refinement SHELXTL
_computing_structure_solution 'SHELXTL (Sheldrick, 2001)'
_diffrn_ambient_temperature 150.0(10)
_diffrn_detector_area_resol_mean 9
_diffrn_measured_fraction_theta_full 0.983
_diffrn_measured_fraction_theta_max 0.983
_diffrn_measurement_device_type 'Nonius KappaCCD'
_diffrn_measurement_method '\f scans and \w scans with \k offsets'
_diffrn_radiation_monochromator graphite
_diffrn_radiation_source 'fine-focus sealed tube'
_diffrn_radiation_type MoK\a
_diffrn_radiation_wavelength 0.71073
_diffrn_reflns_av_R_equivalents 0.027
_diffrn_reflns_av_sigmaI/netI 0.041
_diffrn_reflns_limit_h_max 20
_diffrn_reflns_limit_h_min -20
_diffrn_reflns_limit_k_max 18
_diffrn_reflns_limit_k_min -18
_diffrn_reflns_limit_l_max 19
_diffrn_reflns_limit_l_min -20
_diffrn_reflns_number 27454
_diffrn_reflns_theta_full 27.68
_diffrn_reflns_theta_max 27.68
_diffrn_reflns_theta_min 3.00
_diffrn_standards_decay_% 0
_diffrn_standards_number 0
_exptl_absorpt_coefficient_mu 2.893
_exptl_absorpt_correction_T_max 0.651
_exptl_absorpt_correction_T_min 0.516
_exptl_absorpt_correction_type multi-scan
_exptl_absorpt_process_details '(DENZO-SMN; Otwinowski & Minor, 1997)'
_exptl_crystal_colour green
_exptl_crystal_density_diffrn 2.028
_exptl_crystal_density_method 'not measured'
_exptl_crystal_description needle
_exptl_crystal_F_000 2104
_exptl_crystal_size_max 0.25
_exptl_crystal_size_mid 0.25
_exptl_crystal_size_min 0.15
_refine_diff_density_max 1.289
_refine_diff_density_min -0.733
_refine_ls_extinction_coef 0.00094(8)
_refine_ls_extinction_expression Fc^*^=kFc[1+0.001xFc^2^\l^3^/sin(2\q)]^-1/4^
_refine_ls_extinction_method SHELXL97
_refine_ls_goodness_of_fit_ref 1.091
_refine_ls_hydrogen_treatment mixed
_refine_ls_matrix_type full
_refine_ls_number_parameters 519
_refine_ls_number_reflns 7950
_refine_ls_number_restraints 10
_refine_ls_restrained_S_all 1.090
_refine_ls_R_factor_all 0.0279
_refine_ls_R_factor_gt 0.0230
_refine_ls_shift/su_max 0.003
_refine_ls_shift/su_mean 0.000
_refine_ls_structure_factor_coef Fsqd
_refine_ls_weighting_details 'calc w = 1/[\s^2^(Fo^2^)+2.2848P] where P = (Fo^2^+2Fc^2^)/3'
_refine_ls_weighting_scheme calc
_refine_ls_wR_factor_gt 0.0529
_refine_ls_wR_factor_ref 0.0551
_reflns_number_gt 7143
_reflns_number_total 7950
_reflns_threshold_expression I>2\s(I)
_cod_data_source_file om6157.cif
_cod_data_source_block I
_cod_depositor_comments
;
The following automatic conversions were performed:
'_symmetry_cell_setting' value 'Monoclinic' changed to 'monoclinic'
according to '/home/saulius/struct/CIF-dictionaries/cif_core.dic'
dictionary named 'cif_core.dic' version 2.4.1 from 2010-06-29.

Automatic conversion script
Id: cif_fix_enum 1527 2010-12-29 10:47:43Z saulius 

The following automatic conversions were performed:

'_symmetry_cell_setting' value 'Monoclinic' changed to 'monoclinic'
according to /home/saulius/struct/CIF-dictionaries/cif_core.dic
dictionary named 'cif_core.dic' version 2.4.1 from 2010-06-29.

Automatic conversion script
Id: cif_fix_values 1715 2011-07-08 13:25:40Z adriana 
;
_cod_original_sg_symbol_H-M 'P 21/n'
_cod_database_code 2202848
_cod_database_fobs_code 2202848

loop_
_symmetry_equiv_pos_as_xyz
'x, y, z'
'-x+1/2, y+1/2, -z+1/2'
'-x, -y, -z'
'x-1/2, -y-1/2, z-1/2'

loop_
_atom_site_label
_atom_site_fract_x
_atom_site_fract_y
_atom_site_fract_z
_atom_site_U_iso_or_equiv
_atom_site_adp_type
_atom_site_calc_flag
_atom_site_refinement_flags
_atom_site_occupancy
_atom_site_disorder_assembly
_atom_site_disorder_group
_atom_site_type_symbol
Pr1 0.270460(8) 0.305788(9) 0.084035(8) 0.01522(5) Uani d . 1 . . Pr
O1 0.22145(12) 0.22456(13) -0.06762(12) 0.0248(4) Uani d . 1 . . O
O2 0.11930(12) 0.28642(13) -0.00793(12) 0.0254(4) Uani d . 1 . . O
O3 0.08706(14) 0.22242(18) -0.13522(13) 0.0421(6) Uani d . 1 . . O
O4 0.15851(12) 0.41964(13) 0.12722(11) 0.0249(4) Uani d . 1 . . O
O5 0.25938(11) 0.37961(12) 0.23314(11) 0.0205(4) Uani d . 1 . . O
O6 0.15349(15) 0.46815(17) 0.25838(13) 0.0440(6) Uani d . 1 . . O
O7 0.36139(12) 0.20001(12) 0.19763(12) 0.0236(4) Uani d . 1 . . O
O8 0.39380(12) 0.19300(12) 0.06824(12) 0.0239(4) Uani d . 1 . . O
O9 0.46479(12) 0.10828(13) 0.17232(14) 0.0335(5) Uani d . 1 . . O
O10 0.23892(12) 0.41581(13) -0.05463(12) 0.0254(4) Uani d . 1 . . O
O11 0.36568(11) 0.35064(13) -0.03204(11) 0.0238(4) Uani d . 1 . . O
O12 0.32180(13) 0.42374(13) -0.15414(11) 0.0305(4) Uani d . 1 . . O
O13 0.33481(11) 0.48311(12) 0.10241(11) 0.0222(4) Uani d . 1 . . O
O14 0.41926(12) 0.37560(12) 0.16497(12) 0.0248(4) Uani d . 1 . . O
O15 0.46585(12) 0.51728(13) 0.16981(14) 0.0325(5) Uani d . 1 . . O
O16 0.21242(12) 0.13168(12) 0.08448(11) 0.0247(4) Uani d . 1 . . O
O17 0.17652(11) 0.22005(11) 0.18453(11) 0.0205(4) Uani d . 1 . . O
O18 0.15631(13) 0.07093(12) 0.19041(13) 0.0304(4) Uani d . 1 . . O
N1 0.14171(15) 0.24354(16) -0.07150(15) 0.0257(5) Uani d . 1 . . N
N2 0.18868(14) 0.42432(15) 0.20745(14) 0.0236(5) Uani d . 1 . . N
N3 0.40802(14) 0.16551(14) 0.14679(15) 0.0218(5) Uani d . 1 . . N
N4 0.30838(14) 0.39779(14) -0.08228(13) 0.0218(5) Uani d . 1 . . N
N5 0.40858(13) 0.45930(14) 0.14692(13) 0.0208(4) Uani d . 1 . . N
N6 0.18113(13) 0.13824(14) 0.15364(13) 0.0198(4) Uani d . 1 . . N
Pr2 0.263766(8) 0.252754(8) 0.512513(8) 0.01379(5) Uani d . 1 . . Pr
O19 0.32362(11) 0.34284(13) 0.40165(11) 0.0239(4) Uani d D 1 . . O
H19 0.297 0.355 0.3512 0.060(12) Uiso d D 1 . . H
O20 0.12683(12) 0.31946(12) 0.43661(13) 0.0252(4) Uani d D 1 . . O
H20 0.0872 0.283 0.414 0.054(11) Uiso d D 1 . . H
O21 0.16336(11) 0.12061(12) 0.52086(11) 0.0206(4) Uani d D 1 . . O
H21 0.161 0.0769 0.4851 0.044(10) Uiso d D 1 . . H
O22 0.36630(12) 0.13051(13) 0.48723(11) 0.0238(4) Uani d D 1 . . O
H22 0.389 0.127 0.4423 0.050(11) Uiso d D 1 . . H
O23 0.21815(14) 0.17606(13) 0.36386(12) 0.0275(4) Uani d D 1 . . O
H23A 0.208 0.1201 0.352 0.040(10) Uiso d D 1 . . H
H23B 0.203 0.199 0.3142 0.056(12) Uiso d D 1 . . H
N7 0.39700(13) 0.36673(14) 0.56845(13) 0.0179(4) Uani d . 1 . . N
N8 0.21376(13) 0.42023(14) 0.57114(13) 0.0191(4) Uani d . 1 . . N
N9 0.18713(13) 0.23982(13) 0.65357(13) 0.0166(4) Uani d . 1 . . N
N10 0.37220(13) 0.18512(13) 0.65391(13) 0.0162(4) Uani d . 1 . . N
C1 0.41078(16) 0.37834(19) 0.41216(17) 0.0248(6) Uani d . 1 . . C
H1A 0.4097 0.4463 0.4036 0.030 Uiso calc R 1 . . H
H1B 0.4424 0.3500 0.3688 0.030 Uiso calc R 1 . . H
C2 0.45574(16) 0.35485(19) 0.50317(16) 0.0226(5) Uani d . 1 . . C
H2A 0.4763 0.2899 0.5045 0.027 Uiso calc R 1 . . H
H2B 0.5073 0.3953 0.5190 0.027 Uiso calc R 1 . . H
C3 0.36873(16) 0.46502(17) 0.57034(17) 0.0226(5) Uani d . 1 . . C
H3A 0.3552 0.4888 0.5100 0.027 Uiso calc R 1 . . H
H3B 0.4172 0.5024 0.6020 0.027 Uiso calc R 1 . . H
C4 0.28956(17) 0.47648(17) 0.61356(17) 0.0237(5) Uani d . 1 . . C
H4A 0.3048 0.4580 0.6754 0.028 Uiso calc R 1 . . H
H4B 0.2727 0.5426 0.6118 0.028 Uiso calc R 1 . . H
C5 0.09467(17) 0.41185(18) 0.44321(18) 0.0252(6) Uani d . 1 . . C
H5A 0.0447 0.4116 0.4748 0.030 Uiso calc R 1 . . H
H5B 0.0751 0.4381 0.3845 0.030 Uiso calc R 1 . . H
C6 0.16842(17) 0.46897(17) 0.49207(17) 0.0239(5) Uani d . 1 . . C
H6A 0.2109 0.4827 0.4532 0.029 Uiso calc R 1 . . H
H6B 0.1451 0.5286 0.5094 0.029 Uiso calc R 1 . . H
C7 0.15279(17) 0.40807(17) 0.63375(17) 0.0227(5) Uani d . 1 . . C
H7A 0.0938 0.3944 0.6014 0.027 Uiso calc R 1 . . H
H7B 0.1496 0.4665 0.6662 0.027 Uiso calc R 1 . . H
C8 0.18102(17) 0.33048(17) 0.69751(16) 0.0206(5) Uani d . 1 . . C
H8A 0.2385 0.3459 0.7321 0.025 Uiso calc R 1 . . H
H8B 0.1388 0.3251 0.7381 0.025 Uiso calc R 1 . . H
C9 0.09682(16) 0.20509(17) 0.62361(16) 0.0198(5) Uani d . 1 . . C
H9A 0.0634 0.2523 0.5858 0.024 Uiso calc R 1 . . H
H9B 0.0678 0.1958 0.6747 0.024 Uiso calc R 1 . . H
C10 0.09590(16) 0.11508(17) 0.57407(16) 0.0200(5) Uani d . 1 . . C
H10A 0.1072 0.0624 0.6151 0.024 Uiso calc R 1 . . H
H10B 0.0384 0.1057 0.5370 0.024 Uiso calc R 1 . . H
C11 0.23535(16) 0.17305(17) 0.71689(15) 0.0190(5) Uani d . 1 . . C
H11A 0.2251 0.1094 0.6940 0.023 Uiso calc R 1 . . H
H11B 0.2127 0.1768 0.7724 0.023 Uiso calc R 1 . . H
C12 0.33274(16) 0.19253(17) 0.73391(16) 0.0192(5) Uani d . 1 . . C
H12A 0.3429 0.2556 0.7583 0.023 Uiso calc R 1 . . H
H12B 0.3619 0.1481 0.7777 0.023 Uiso calc R 1 . . H
C13 0.45642(16) 0.23601(17) 0.66624(17) 0.0199(5) Uani d . 1 . . C
H13A 0.4915 0.2139 0.6230 0.024 Uiso calc R 1 . . H
H13B 0.4893 0.2224 0.7249 0.024 Uiso calc R 1 . . H
C14 0.44356(16) 0.33935(17) 0.65643(16) 0.0213(5) Uani d . 1 . . C
H14A 0.4099 0.3615 0.7008 0.026 Uiso calc R 1 . . H
H14B 0.5012 0.3701 0.6674 0.026 Uiso calc R 1 . . H
C15 0.38698(17) 0.08596(17) 0.63622(16) 0.0205(5) Uani d . 1 . . C
H15A 0.3320 0.0514 0.6356 0.025 Uiso calc R 1 . . H
H15B 0.4308 0.0606 0.6838 0.025 Uiso calc R 1 . . H
C16 0.41803(17) 0.07113(18) 0.55068(16) 0.0223(5) Uani d . 1 . . C
H16A 0.4805 0.0872 0.5563 0.027 Uiso calc R 1 . . H
H16B 0.4104 0.0055 0.5326 0.027 Uiso calc R 1 . . H
O1W 0.00051(13) 0.20477(14) 0.37623(13) 0.0271(4) Uani d D 1 . . O
H1WA 0.020 0.1522 0.367 0.038(10) Uiso d D 1 . . H
H1WB -0.0401 0.195 0.4042 0.045(11) Uiso d D 1 . . H
O2W 0.46088(16) 0.11367(19) 0.36595(15) 0.0415(5) Uani d D 1 . . O
H2WA 0.493 0.160 0.364 0.15(3) Uiso d D 1 . . H
H2WB 0.430 0.100 0.3180 0.093(18) Uiso d D 1 . . H

loop_
_atom_site_aniso_label
_atom_site_aniso_U_11
_atom_site_aniso_U_22
_atom_site_aniso_U_33
_atom_site_aniso_U_12
_atom_site_aniso_U_13
_atom_site_aniso_U_23
Pr1 0.01556(8) 0.01593(7) 0.01463(8) 0.00102(5) 0.00386(5) 0.00002(5)
O1 0.0227(10) 0.0319(10) 0.0203(9) -0.0033(8) 0.0051(7) -0.0050(8)
O2 0.0208(9) 0.0348(11) 0.0213(9) -0.0006(8) 0.0051(7) -0.0029(8)
O3 0.0292(11) 0.0722(16) 0.0228(11) -0.0217(11) -0.0013(9) -0.0093(10)
O4 0.0259(9) 0.0293(10) 0.0192(9) 0.0073(8) 0.0029(7) -0.0005(7)
O5 0.0223(9) 0.0210(9) 0.0181(8) 0.0006(7) 0.0030(7) 0.0004(7)
O6 0.0464(13) 0.0584(15) 0.0302(11) 0.0219(11) 0.0152(10) -0.0097(10)
O7 0.0235(9) 0.0250(9) 0.0233(9) 0.0034(7) 0.0066(8) 0.0030(7)
O8 0.0238(10) 0.0237(9) 0.0256(10) 0.0024(7) 0.0083(8) 0.0008(7)
O9 0.0208(9) 0.0272(10) 0.0534(13) 0.0078(8) 0.0087(9) 0.0135(9)
O10 0.0235(9) 0.0255(10) 0.0269(10) 0.0020(8) 0.0037(8) 0.0028(8)
O11 0.0199(9) 0.0298(10) 0.0220(9) 0.0004(8) 0.0042(7) 0.0040(8)
O12 0.0427(12) 0.0339(11) 0.0144(9) -0.0132(9) 0.0034(8) 0.0033(8)
O13 0.0219(9) 0.0210(9) 0.0233(9) 0.0008(7) 0.0030(7) 0.0037(7)
O14 0.0248(10) 0.0171(9) 0.0319(10) 0.0029(7) 0.0033(8) 0.0012(7)
O15 0.0232(10) 0.0253(10) 0.0491(13) -0.0078(8) 0.0064(9) -0.0068(9)
O16 0.0307(10) 0.0226(9) 0.0227(9) 0.0016(8) 0.0097(8) -0.0048(7)
O17 0.0263(10) 0.0141(8) 0.0221(9) -0.0002(7) 0.0072(7) -0.0027(7)
O18 0.0361(11) 0.0197(9) 0.0372(11) -0.0063(8) 0.0119(9) 0.0036(8)
N1 0.0242(12) 0.0336(13) 0.0194(11) -0.0094(9) 0.0043(10) 0.0002(9)
N2 0.0261(11) 0.0240(11) 0.0223(11) 0.0041(9) 0.0087(9) -0.0002(9)
N3 0.0177(10) 0.0158(10) 0.0319(12) -0.0016(8) 0.0042(9) 0.0027(9)
N4 0.0272(12) 0.0195(11) 0.0180(11) -0.0072(9) 0.0015(9) -0.0015(8)
N5 0.0200(10) 0.0207(11) 0.0231(11) -0.0011(8) 0.0081(9) -0.0031(8)
N6 0.0158(10) 0.0191(10) 0.0243(11) -0.0013(8) 0.0032(8) 0.0005(9)
Pr2 0.01328(8) 0.01476(8) 0.01358(8) -0.00021(4) 0.00302(5) 0.00062(4)
O19 0.0199(9) 0.0321(10) 0.0198(9) -0.0048(8) 0.0036(7) 0.0073(8)
O20 0.0196(9) 0.0204(9) 0.0335(11) 0.0023(7) -0.0015(8) 0.0010(8)
O21 0.0233(9) 0.0180(9) 0.0225(9) -0.0032(7) 0.0094(7) -0.0048(7)
O22 0.0257(10) 0.0288(10) 0.0176(9) 0.0084(8) 0.0051(7) 0.0001(8)
O23 0.0411(12) 0.0244(10) 0.0154(9) -0.0039(9) 0.0005(8) -0.0024(8)
N7 0.0164(10) 0.0176(10) 0.0203(10) -0.0022(8) 0.0048(8) -0.0004(8)
N8 0.0189(10) 0.0152(10) 0.0248(11) -0.0001(8) 0.0086(8) 0.0024(8)
N9 0.0168(10) 0.0164(10) 0.0170(10) -0.0009(8) 0.0042(8) -0.0004(8)
N10 0.0157(10) 0.0168(10) 0.0161(10) -0.0013(8) 0.0028(8) -0.0016(8)
C1 0.0189(12) 0.0310(14) 0.0259(13) -0.0004(11) 0.0076(10) 0.0068(11)
C2 0.0165(12) 0.0275(13) 0.0251(13) -0.0020(10) 0.0072(10) 0.0037(11)
C3 0.0214(12) 0.0165(12) 0.0304(14) -0.0031(10) 0.0063(11) 0.0006(10)
C4 0.0249(13) 0.0161(12) 0.0306(14) -0.0043(10) 0.0056(11) -0.0036(10)
C5 0.0197(13) 0.0233(13) 0.0330(15) 0.0054(10) 0.0052(11) 0.0060(11)
C6 0.0262(13) 0.0173(12) 0.0298(14) 0.0034(10) 0.0094(11) 0.0047(10)
C7 0.0256(13) 0.0176(12) 0.0281(14) 0.0031(10) 0.0136(11) -0.0006(10)
C8 0.0257(13) 0.0183(12) 0.0199(12) -0.0014(10) 0.0100(10) -0.0043(10)
C9 0.0149(12) 0.0223(13) 0.0224(13) -0.0025(9) 0.0036(10) 0.0003(10)
C10 0.0178(12) 0.0204(12) 0.0218(12) -0.0038(9) 0.0030(10) 0.0030(10)
C11 0.0228(13) 0.0200(12) 0.0143(11) -0.0023(10) 0.0033(10) 0.0022(9)
C12 0.0191(12) 0.0228(13) 0.0154(12) -0.0005(9) 0.0023(9) -0.0007(9)
C13 0.0146(12) 0.0238(13) 0.0206(13) -0.0028(10) 0.0009(10) 0.0014(10)
C14 0.0188(12) 0.0223(13) 0.0218(13) -0.0041(10) 0.0008(10) -0.0002(10)
C15 0.0244(13) 0.0170(12) 0.0197(12) 0.0002(10) 0.0023(10) 0.0010(9)
C16 0.0229(13) 0.0215(13) 0.0214(13) 0.0045(10) 0.0001(10) 0.0005(10)
O1W 0.0222(10) 0.0304(11) 0.0284(10) -0.0013(9) 0.0033(8) 0.0019(8)
O2W 0.0379(13) 0.0591(16) 0.0292(12) 0.0028(12) 0.0104(10) 0.0008(11)

loop_
_atom_type_symbol
_atom_type_description
_atom_type_scat_dispersion_real
_atom_type_scat_dispersion_imag
_atom_type_scat_source
C C 0.0033 0.0016 'International Tables Vol C Tables 4.2.6.8 and 6.1.1.4'
H H 0.0000 0.0000 'International Tables Vol C Tables 4.2.6.8 and 6.1.1.4'
N N 0.0061 0.0033 'International Tables Vol C Tables 4.2.6.8 and 6.1.1.4'
O O 0.0106 0.0060 'International Tables Vol C Tables 4.2.6.8 and 6.1.1.4'
Pr Pr -0.2180 2.8214 'International Tables Vol C Tables 4.2.6.8 and 6.1.1.4'

loop_
_geom_angle_atom_site_label_1
_geom_angle_atom_site_label_2
_geom_angle_atom_site_label_3
_geom_angle
O2 Pr1 O8 120.72(6)
O2 Pr1 O4 67.39(6)
O8 Pr1 O4 170.29(6)
O2 Pr1 O7 131.93(6)
O8 Pr1 O7 49.83(6)
O4 Pr1 O7 121.21(6)
O2 Pr1 O5 110.71(6)
O8 Pr1 O5 120.86(5)
O4 Pr1 O5 49.43(5)
O7 Pr1 O5 74.87(5)
O2 Pr1 O11 102.45(6)
O8 Pr1 O11 64.38(6)
O4 Pr1 O11 120.93(6)
O7 Pr1 O11 108.29(6)
O5 Pr1 O11 130.76(6)
O2 Pr1 O17 74.35(6)
O8 Pr1 O17 105.07(6)
O4 Pr1 O17 70.97(6)
O7 Pr1 O17 66.86(6)
O5 Pr1 O17 61.97(5)
O11 Pr1 O17 165.97(5)
O2 Pr1 O1 49.33(6)
O8 Pr1 O1 74.84(6)
O4 Pr1 O1 114.47(6)
O7 Pr1 O1 113.30(6)
O5 Pr1 O1 159.38(6)
O11 Pr1 O1 66.42(6)
O17 Pr1 O1 102.69(5)
O2 Pr1 O14 163.57(6)
O8 Pr1 O14 71.18(6)
O4 Pr1 O14 102.11(6)
O7 Pr1 O14 64.04(6)
O5 Pr1 O14 66.47(6)
O11 Pr1 O14 71.41(6)
O17 Pr1 O14 115.25(5)
O1 Pr1 O14 134.08(6)
O2 Pr1 O10 65.40(6)
O8 Pr1 O10 109.86(6)
O4 Pr1 O10 77.92(6)
O7 Pr1 O10 156.60(6)
O5 Pr1 O10 116.91(5)
O11 Pr1 O10 48.41(5)
O17 Pr1 O10 136.14(5)
O1 Pr1 O10 63.31(6)
O14 Pr1 O10 100.75(6)
O2 Pr1 O16 67.59(6)
O8 Pr1 O16 70.21(6)
O4 Pr1 O16 110.90(6)
O7 Pr1 O16 65.60(6)
O5 Pr1 O16 108.12(5)
O11 Pr1 O16 117.89(6)
O17 Pr1 O16 48.12(5)
O1 Pr1 O16 62.40(6)
O14 Pr1 O16 128.84(5)
O10 Pr1 O16 123.22(5)
O2 Pr1 O13 116.46(6)
O8 Pr1 O13 109.66(5)
O4 Pr1 O13 68.14(6)
O7 Pr1 O13 109.44(5)
O5 Pr1 O13 66.50(5)
O11 Pr1 O13 66.46(6)
O17 Pr1 O13 127.38(5)
O1 Pr1 O13 123.63(5)
O14 Pr1 O13 47.15(5)
O10 Pr1 O13 62.75(5)
O16 Pr1 O13 173.92(5)
N1 O1 Pr1 94.55(14)
N1 O2 Pr1 98.22(14)
N2 O4 Pr1 97.99(13)
N2 O5 Pr1 96.38(13)
N3 O7 Pr1 96.30(13)
N3 O8 Pr1 96.72(14)
N4 O10 Pr1 95.97(13)
N4 O11 Pr1 97.91(13)
N5 O13 Pr1 94.82(13)
N5 O14 Pr1 100.92(14)
N6 O16 Pr1 96.40(13)
N6 O17 Pr1 97.92(13)
O3 N1 O1 121.6(2)
O3 N1 O2 120.5(2)
O1 N1 O2 117.9(2)
O3 N1 Pr1 176.7(2)
O1 N1 Pr1 60.73(12)
O2 N1 Pr1 57.17(12)
O6 N2 O4 122.8(2)
O6 N2 O5 121.1(2)
O4 N2 O5 116.1(2)
O6 N2 Pr1 176.67(19)
O4 N2 Pr1 57.52(12)
O5 N2 Pr1 58.65(11)
O9 N3 O7 121.4(2)
O9 N3 O8 121.4(2)
O7 N3 O8 117.2(2)
O9 N3 Pr1 179.63(19)
O7 N3 Pr1 58.84(11)
O8 N3 Pr1 58.31(11)
O12 N4 O10 122.5(2)
O12 N4 O11 120.7(2)
O10 N4 O11 116.8(2)
O15 N5 O14 122.1(2)
O15 N5 O13 120.8(2)
O14 N5 O13 117.0(2)
O18 N6 O16 122.7(2)
O18 N6 O17 120.9(2)
O16 N6 O17 116.43(19)
O20 Pr2 O22 137.74(6)
O20 Pr2 O19 81.71(6)
O22 Pr2 O19 86.19(6)
O20 Pr2 O21 79.83(6)
O22 Pr2 O21 83.60(6)
O19 Pr2 O21 139.20(6)
O20 Pr2 O23 69.37(7)
O22 Pr2 O23 68.40(6)
O19 Pr2 O23 70.94(6)
O21 Pr2 O23 68.55(6)
O20 Pr2 N7 118.58(6)
O22 Pr2 N7 90.29(6)
O19 Pr2 N7 62.64(6)
O21 Pr2 N7 156.27(6)
O23 Pr2 N7 129.98(6)
O20 Pr2 N9 87.24(6)
O22 Pr2 N9 118.26(6)
O19 Pr2 N9 152.20(6)
O21 Pr2 N9 62.09(6)
O23 Pr2 N9 128.27(6)
N7 Pr2 N9 101.75(6)
O20 Pr2 N10 154.29(6)
O22 Pr2 N10 62.69(6)
O19 Pr2 N10 120.03(6)
O21 Pr2 N10 89.52(6)
O23 Pr2 N10 128.15(6)
N7 Pr2 N10 67.43(6)
N9 Pr2 N10 67.14(6)
O20 Pr2 N8 62.76(6)
O22 Pr2 N8 156.28(6)
O19 Pr2 N8 86.05(6)
O21 Pr2 N8 116.28(6)
O23 Pr2 N8 129.22(6)
N7 Pr2 N8 66.27(6)
N9 Pr2 N8 66.25(6)
N10 Pr2 N8 102.62(6)
C1 O19 Pr2 124.79(14)
C1 O19 H19 110
Pr2 O19 H19 126
C5 O20 Pr2 128.00(15)
C5 O20 H20 111
Pr2 O20 H20 119
C10 O21 Pr2 126.65(13)
C10 O21 H21 113
Pr2 O21 H21 120
C16 O22 Pr2 128.17(14)
C16 O22 H22 106
Pr2 O22 H22 124
Pr2 O23 H23A 129
Pr2 O23 H23B 131
H23A O23 H23B 99
C3 N7 C2 109.97(19)
C3 N7 C14 109.50(19)
C2 N7 C14 109.80(19)
C3 N7 Pr2 112.18(14)
C2 N7 Pr2 103.80(14)
C14 N7 Pr2 111.46(14)
C7 N8 C6 109.52(19)
C7 N8 C4 108.6(2)
C6 N8 C4 109.77(19)
C7 N8 Pr2 111.37(14)
C6 N8 Pr2 105.19(14)
C4 N8 Pr2 112.32(14)
C8 N9 C11 109.19(18)
C8 N9 C9 108.03(19)
C11 N9 C9 109.43(18)
C8 N9 Pr2 112.87(14)
C11 N9 Pr2 110.16(14)
C9 N9 Pr2 107.08(14)
C15 N10 C12 108.97(19)
C15 N10 C13 109.86(19)
C12 N10 C13 109.71(19)
C15 N10 Pr2 106.87(13)
C12 N10 Pr2 111.50(14)
C13 N10 Pr2 109.88(14)
O19 C1 C2 107.8(2)
O19 C1 H1A 110.1
C2 C1 H1A 110.1
O19 C1 H1B 110.1
C2 C1 H1B 110.1
H1A C1 H1B 108.5
N7 C2 C1 112.1(2)
N7 C2 H2A 109.2
C1 C2 H2A 109.2
N7 C2 H2B 109.2
C1 C2 H2B 109.2
H2A C2 H2B 107.9
N7 C3 C4 112.3(2)
N7 C3 H3A 109.1
C4 C3 H3A 109.1
N7 C3 H3B 109.1
C4 C3 H3B 109.1
H3A C3 H3B 107.9
N8 C4 C3 112.7(2)
N8 C4 H4A 109.0
C3 C4 H4A 109.0
N8 C4 H4B 109.0
C3 C4 H4B 109.0
H4A C4 H4B 107.8
O20 C5 C6 107.4(2)
O20 C5 H5A 110.2
C6 C5 H5A 110.2
O20 C5 H5B 110.2
C6 C5 H5B 110.2
H5A C5 H5B 108.5
N8 C6 C5 111.9(2)
N8 C6 H6A 109.2
C5 C6 H6A 109.2
N8 C6 H6B 109.2
C5 C6 H6B 109.2
H6A C6 H6B 107.9
N8 C7 C8 111.9(2)
N8 C7 H7A 109.2
C8 C7 H7A 109.2
N8 C7 H7B 109.2
C8 C7 H7B 109.2
H7A C7 H7B 107.9
N9 C8 C7 112.5(2)
N9 C8 H8A 109.1
C7 C8 H8A 109.1
N9 C8 H8B 109.1
C7 C8 H8B 109.1
H8A C8 H8B 107.8
N9 C9 C10 112.1(2)
N9 C9 H9A 109.2
C10 C9 H9A 109.2
N9 C9 H9B 109.2
C10 C9 H9B 109.2
H9A C9 H9B 107.9
O21 C10 C9 107.51(19)
O21 C10 H10A 110.2
C9 C10 H10A 110.2
O21 C10 H10B 110.2
C9 C10 H10B 110.2
H10A C10 H10B 108.5
N9 C11 C12 111.83(19)
N9 C11 H11A 109.2
C12 C11 H11A 109.2
N9 C11 H11B 109.2
C12 C11 H11B 109.2
H11A C11 H11B 107.9
N10 C12 C11 112.48(19)
N10 C12 H12A 109.1
C11 C12 H12A 109.1
N10 C12 H12B 109.1
C11 C12 H12B 109.1
H12A C12 H12B 107.8
N10 C13 C14 112.1(2)
N10 C13 H13A 109.2
C14 C13 H13A 109.2
N10 C13 H13B 109.2
C14 C13 H13B 109.2
H13A C13 H13B 107.9
N7 C14 C13 113.0(2)
N7 C14 H14A 109.0
C13 C14 H14A 109.0
N7 C14 H14B 109.0
C13 C14 H14B 109.0
H14A C14 H14B 107.8
N10 C15 C16 112.6(2)
N10 C15 H15A 109.1
C16 C15 H15A 109.1
N10 C15 H15B 109.1
C16 C15 H15B 109.1
H15A C15 H15B 107.8
O22 C16 C15 107.2(2)
O22 C16 H16A 110.3
C15 C16 H16A 110.3
O22 C16 H16B 110.3
C15 C16 H16B 110.3
H16A C16 H16B 108.5
H1WA O1W H1WB 105
H2WA O2W H2WB 114

loop_
_geom_bond_atom_site_label_1
_geom_bond_atom_site_label_2
_geom_bond_site_symmetry_2
_geom_bond_distance
_geom_bond_publ_flag
Pr1 O2 . 2.5568(18) y
Pr1 O8 . 2.5628(18) y
Pr1 O4 . 2.5687(18) y
Pr1 O7 . 2.5751(17) y
Pr1 O5 . 2.5910(17) y
Pr1 O11 . 2.6093(18) y
Pr1 O17 . 2.6287(17) y
Pr1 O1 . 2.6354(18) y
Pr1 O14 . 2.6445(18) y
Pr1 O10 . 2.6620(18) y
Pr1 O16 . 2.6730(18) y
Pr1 O13 . 2.7478(17) y
O1 N1 . 1.264(3) ?
O2 N1 . 1.267(3) ?
O3 N1 . 1.233(3) ?
O4 N2 . 1.262(3) ?
O5 N2 . 1.281(3) ?
O6 N2 . 1.217(3) ?
O7 N3 . 1.265(3) ?
O8 N3 . 1.271(3) ?
O9 N3 . 1.227(3) ?
O10 N4 . 1.258(3) ?
O11 N4 . 1.280(3) ?
O12 N4 . 1.233(3) ?
O13 N5 . 1.285(3) ?
O14 N5 . 1.246(3) ?
O15 N5 . 1.232(3) ?
O16 N6 . 1.261(3) ?
O17 N6 . 1.283(3) ?
O18 N6 . 1.224(3) ?
Pr2 O20 . 2.4548(18) y
Pr2 O22 . 2.4573(18) y
Pr2 O19 . 2.4698(17) y
Pr2 O21 . 2.4853(17) y
Pr2 O23 . 2.5596(18) y
Pr2 N7 . 2.677(2) y
Pr2 N9 . 2.682(2) y
Pr2 N10 . 2.7224(19) y
Pr2 N8 . 2.745(2) y
O19 C1 . 1.435(3) ?
O19 H19 . 0.8400 ?
O20 C5 . 1.435(3) ?
O20 H20 . 0.8400 ?
O21 C10 . 1.447(3) ?
O21 H21 . 0.8400 ?
O22 C16 . 1.447(3) ?
O22 H22 . 0.8400 ?
O23 H23A . 0.8400 ?
O23 H23B . 0.8400 ?
N7 C3 . 1.488(3) ?
N7 C2 . 1.490(3) ?
N7 C14 . 1.493(3) ?
N8 C7 . 1.484(3) ?
N8 C6 . 1.490(3) ?
N8 C4 . 1.493(3) ?
N9 C8 . 1.489(3) ?
N9 C11 . 1.490(3) ?
N9 C9 . 1.492(3) ?
N10 C15 . 1.484(3) ?
N10 C12 . 1.485(3) ?
N10 C13 . 1.488(3) ?
C1 C2 . 1.511(4) ?
C1 H1A . 0.9900 ?
C1 H1B . 0.9900 ?
C2 H2A . 0.9900 ?
C2 H2B . 0.9900 ?
C3 C4 . 1.512(4) ?
C3 H3A . 0.9900 ?
C3 H3B . 0.9900 ?
C4 H4A . 0.9900 ?
C4 H4B . 0.9900 ?
C5 C6 . 1.512(4) ?
C5 H5A . 0.9900 ?
C5 H5B . 0.9900 ?
C6 H6A . 0.9900 ?
C6 H6B . 0.9900 ?
C7 C8 . 1.513(3) ?
C7 H7A . 0.9900 ?
C7 H7B . 0.9900 ?
C8 H8A . 0.9900 ?
C8 H8B . 0.9900 ?
C9 C10 . 1.511(3) ?
C9 H9A . 0.9900 ?
C9 H9B . 0.9900 ?
C10 H10A . 0.9900 ?
C10 H10B . 0.9900 ?
C11 C12 . 1.522(3) ?
C11 H11A . 0.9900 ?
C11 H11B . 0.9900 ?
C12 H12A . 0.9900 ?
C12 H12B . 0.9900 ?
C13 C14 . 1.510(3) ?
C13 H13A . 0.9900 ?
C13 H13B . 0.9900 ?
C14 H14A . 0.9900 ?
C14 H14B . 0.9900 ?
C15 C16 . 1.510(3) ?
C15 H15A . 0.9900 ?
C15 H15B . 0.9900 ?
C16 H16A . 0.9900 ?
C16 H16B . 0.9900 ?
O1W H1WA . 0.8400 ?
O1W H1WB . 0.8400 ?
O2W H2WA . 0.8400 ?
O2W H2WB . 0.8400 ?

loop_
_geom_hbond_atom_site_label_D
_geom_hbond_atom_site_label_H
_geom_hbond_atom_site_label_A
_geom_hbond_site_symmetry_A
_geom_hbond_distance_DH
_geom_hbond_distance_HA
_geom_hbond_distance_DA
_geom_hbond_angle_DHA
O23 H23A O13 2_545 0.84(2) 2.24(2) 2.979(3) 146(2)
O20 H20 O1W . 0.84(2) 1.79(2) 2.622(3) 174(2)
O23 H23B O17 . 0.84(2) 2.02(2) 2.835(3) 164(2)
O1W H1WA O15 2_545 0.84(2) 2.05(2) 2.873(3) 165(2)
O1W H1WB O11 4_566 0.84(2) 2.02(2) 2.849(3) 171(2)
O22 H22 O2W . 0.84(2) 1.78(3) 2.599(3) 166(2)
O21 H21 O13 2_545 0.84(2) 1.93(2) 2.768(2) 174(2)
O19 H19 O5 . 0.84(2) 1.87(2) 2.702(2) 169(2)
O2W H2WA O3 4_666 0.84(2) 2.24(2) 3.079(4) 175(2)
O2W H2WB O9 . 0.84(2) 2.43(2) 3.032(3) 130(2)
O2W H2WB O7 . 0.84(2) 2.46(2) 3.078(3) 131(2)
O2W H2WB O6 2_545 0.84(2) 2.50(2) 3.191(3) 141(2)
